data_4034964
loop_
_publ_author_name
'Arupula, Sanjeeva K.'
'Guin, Soumitra'
'Yadav, Anubha'
'Mobin, Shaikh M.'
'Samanta, Sampak'

_publ_section_title
;
 Stereoselective Synthesis of 3,3-Disubstituted Oxindoles and
 Spirooxindoles via Allylic Alkylation of Morita-Baylis-Hillman Carbonates
 of Isatins with Cyclic Sulfamidate Imines Catalyzed by DABCO.
;
_journal_issue 5
_journal_name_full 'The Journal of organic chemistry'
_journal_page_first 2660
_journal_page_last 2675
_journal_paper_doi 10.1021/acs.joc.7b03090
_journal_volume 83
_journal_year 2018
_chemical_formula_sum 'C28 H26 N2 O6 S'
_chemical_formula_weight 518.57
_space_group_crystal_system monoclinic
_space_group_IT_number 14
_space_group_name_Hall '-P 2yn'
_space_group_name_H-M_alt 'P 1 21/n 1'
_atom_sites_solution_hydrogens geom
_audit_creation_method SHELXL-2014/7
_cell_angle_alpha 90
_cell_angle_beta 107.760(4)
_cell_angle_gamma 90
_cell_formula_units_Z 4
_cell_length_a 12.9684(5)
_cell_length_b 11.4288(3)
_cell_length_c 19.9239(7)
_cell_measurement_reflns_used 7552
_cell_measurement_temperature 293(2)
_cell_measurement_theta_max 26.8480
_cell_measurement_theta_min 3.5540
_cell_volume 2812.25(18)
_computing_cell_refinement 'CrysAlis RED, Oxford Diffraction Ltd.,'
_computing_data_collection 'CrysAlis CCD, Oxford Diffraction Ltd.,'
_computing_data_reduction 'CrysAlis RED, Oxford Diffraction Ltd.,'
_computing_molecular_graphics Ortep3
_computing_publication_material Shelx97
_computing_structure_refinement 'SHELXL-2014/7 (Sheldrick, 2014)'
_computing_structure_solution 'SHELXS-97 (Sheldrick, 1997)'
_diffrn_ambient_temperature 293(2)
_diffrn_detector_area_resol_mean 15.9948
_diffrn_measured_fraction_theta_full 0.998
_diffrn_measured_fraction_theta_max 0.998
_diffrn_measurement_device_type 'OXFORD DIFFRACTION SUPER NOVA'
_diffrn_measurement_method \w/q-scan
_diffrn_radiation_monochromator graphite
_diffrn_radiation_source 'Micro-Focus (Mo) X-ray Source'
_diffrn_radiation_type MoK\a
_diffrn_radiation_wavelength 0.71073
_diffrn_reflns_av_R_equivalents 0.1307
_diffrn_reflns_av_unetI/netI 0.0803
_diffrn_reflns_Laue_measured_fraction_full 0.998
_diffrn_reflns_Laue_measured_fraction_max 0.998
_diffrn_reflns_limit_h_max 15
_diffrn_reflns_limit_h_min -15
_diffrn_reflns_limit_k_max 13
_diffrn_reflns_limit_k_min -13
_diffrn_reflns_limit_l_max 23
_diffrn_reflns_limit_l_min -23
_diffrn_reflns_number 20203
_diffrn_reflns_point_group_measured_fraction_full 0.998
_diffrn_reflns_point_group_measured_fraction_max 0.998
_diffrn_reflns_theta_full 24.998
_diffrn_reflns_theta_max 24.998
_diffrn_reflns_theta_min 2.889
_exptl_absorpt_coefficient_mu 0.157
_exptl_absorpt_correction_T_max 1.00000
_exptl_absorpt_correction_T_min 0.58743
_exptl_absorpt_correction_type multi-scan
_exptl_absorpt_process_details
;
CrysAlisPro, Agilent Technologies,
Version 1.171.37.35 (release 13-08-2014 CrysAlis171 .NET)
(compiled Aug 13 2014,18:06:01)
Empirical absorption correction using spherical harmonics,
 implemented in SCALE3 ABSPACK scaling algorithm.
;
_exptl_crystal_colour COLOURLESS
_exptl_crystal_density_diffrn 1.225
_exptl_crystal_density_method 'NOT MEASURED'
_exptl_crystal_description BLOCK
_exptl_crystal_F_000 1088
_exptl_crystal_size_max 0.230
_exptl_crystal_size_mid 0.180
_exptl_crystal_size_min 0.130
_platon_squeeze_details
;
;
_refine_diff_density_max 0.484
_refine_diff_density_min -0.397
_refine_diff_density_rms 0.084
_refine_ls_extinction_method none
_refine_ls_goodness_of_fit_ref 1.050
_refine_ls_hydrogen_treatment constr
_refine_ls_matrix_type full
_refine_ls_number_parameters 334
_refine_ls_number_reflns 4949
_refine_ls_number_restraints 0
_refine_ls_restrained_S_all 1.050
_refine_ls_R_factor_all 0.1029
_refine_ls_R_factor_gt 0.0896
_refine_ls_shift/su_max 0.000
_refine_ls_shift/su_mean 0.000
_refine_ls_structure_factor_coef Fsqd
_refine_ls_weighting_details 'w=1/[\s^2^(Fo^2^)+(0.1589P)^2^+1.7218P] where P=(Fo^2^+2Fc^2^)/3'
_refine_ls_weighting_scheme calc
_refine_ls_wR_factor_gt 0.2638
_refine_ls_wR_factor_ref 0.2814
_reflns_Friedel_coverage 0.000
_reflns_number_gt 3779
_reflns_number_total 4949
_reflns_threshold_expression 'I > 2\s(I)'
_cod_data_source_file jo7b03090_si_005.cif
_cod_data_source_block shelx
_cod_original_cell_volume 2812.25(17)
_cod_original_sg_symbol_H-M 'P 21/n'
_cod_database_code 4034964
_shelx_shelxl_version_number 2014/7
_shelx_space_group_comment
;
The symmetry employed for this shelxl refinement is uniquely defined
by the following loop, which should always be used as a source of
symmetry information in preference to the above space-group names.
They are only intended as comments.
;
_shelx_estimated_absorpt_t_min 0.965
_shelx_estimated_absorpt_t_max 0.980

loop_
_space_group_symop_operation_xyz
'x, y, z'
'-x+1/2, y+1/2, -z+1/2'
'-x, -y, -z'
'x-1/2, -y-1/2, z-1/2'

loop_
_atom_site_label
_atom_site_type_symbol
_atom_site_fract_x
_atom_site_fract_y
_atom_site_fract_z
_atom_site_U_iso_or_equiv
_atom_site_adp_type
_atom_site_occupancy
_atom_site_site_symmetry_order
_atom_site_calc_flag
_atom_site_refinement_flags_posn
_atom_site_refinement_flags_adp
S1 S 0.76015(8) 0.71038(7) 0.42987(5) 0.0544(4) Uani 1 1 d . .
O1 O 0.7221(2) 0.3768(2) 0.23609(14) 0.0629(7) Uani 1 1 d . .
O2 O 0.7434(2) 0.5736(2) 0.42711(12) 0.0529(6) Uani 1 1 d . .
O3 O 0.8714(2) 0.7396(3) 0.44324(16) 0.0738(8) Uani 1 1 d . .
O4 O 0.7087(3) 0.7526(3) 0.47833(17) 0.0801(9) Uani 1 1 d . .
O5 O 0.7412(3) 0.1484(3) 0.3475(2) 0.1007(13) Uani 1 1 d . .
O6 O 0.8325(6) 0.1560(3) 0.4579(2) 0.185(3) Uani 1 1 d . .
N1 N 0.5647(2) 0.3215(2) 0.25811(15) 0.0496(7) Uani 1 1 d . .
N2 N 0.6927(2) 0.7342(3) 0.34802(17) 0.0570(8) Uani 1 1 d . .
H2 H 0.6792 0.8029 0.3298 0.068 Uiso 1 1 calc R U
C1 C 0.7306(3) 0.5322(3) 0.35586(17) 0.0466(8) Uani 1 1 d . .
H1 H 0.8017 0.5383 0.3483 0.056 Uiso 1 1 calc R U
C2 C 0.6568(3) 0.6244(3) 0.30806(19) 0.0520(8) Uani 1 1 d . .
H2A H 0.6750 0.6289 0.2639 0.062 Uiso 1 1 calc R U
C3 C 0.5340(3) 0.6107(3) 0.2902(2) 0.0654(11) Uani 1 1 d . .
C4 C 0.4822(4) 0.6218(5) 0.3413(3) 0.0856(14) Uani 1 1 d . .
H4 H 0.5228 0.6375 0.3877 0.103 Uiso 1 1 calc R U
C5 C 0.3719(5) 0.6099(6) 0.3245(6) 0.129(3) Uani 1 1 d . .
H5 H 0.3381 0.6191 0.3592 0.155 Uiso 1 1 calc R U
C6 C 0.3128(6) 0.5850(6) 0.2581(7) 0.144(4) Uani 1 1 d . .
H6 H 0.2386 0.5736 0.2477 0.173 Uiso 1 1 calc R U
C7 C 0.3591(6) 0.5759(6) 0.2055(5) 0.126(3) Uani 1 1 d . .
H7 H 0.3167 0.5613 0.1594 0.151 Uiso 1 1 calc R U
C8 C 0.4734(4) 0.5892(4) 0.2219(3) 0.0937(17) Uani 1 1 d . .
H8 H 0.5064 0.5832 0.1867 0.112 Uiso 1 1 calc R U
C9 C 0.7026(3) 0.4013(3) 0.35443(18) 0.0475(8) Uani 1 1 d . .
C10 C 0.6025(3) 0.3711(3) 0.37458(19) 0.0510(8) Uani 1 1 d . .
C11 C 0.5817(4) 0.3783(4) 0.4387(2) 0.0643(10) Uani 1 1 d . .
H11 H 0.6341 0.4068 0.4783 0.077 Uiso 1 1 calc R U
C12 C 0.4815(4) 0.3424(4) 0.4430(3) 0.0796(13) Uani 1 1 d . .
H12 H 0.4664 0.3468 0.4857 0.096 Uiso 1 1 calc R U
C13 C 0.4048(4) 0.3002(4) 0.3840(3) 0.0788(13) Uani 1 1 d . .
H13 H 0.3376 0.2779 0.3873 0.095 Uiso 1 1 calc R U
C14 C 0.4245(3) 0.2899(3) 0.3199(2) 0.0640(10) Uani 1 1 d . .
H14 H 0.3722 0.2608 0.2804 0.077 Uiso 1 1 calc R U
C15 C 0.5244(3) 0.3243(3) 0.31678(19) 0.0493(8) Uani 1 1 d . .
C16 C 0.6674(3) 0.3636(3) 0.27565(19) 0.0479(8) Uani 1 1 d . .
C17 C 0.5020(3) 0.2884(3) 0.1867(2) 0.0585(9) Uani 1 1 d . .
H17A H 0.5435 0.3082 0.1552 0.070 Uiso 1 1 calc R U
H17B H 0.4362 0.3348 0.1728 0.070 Uiso 1 1 calc R U
C18 C 0.4713(3) 0.1600(3) 0.17694(18) 0.0509(8) Uani 1 1 d . .
C19 C 0.3855(3) 0.1276(4) 0.1186(2) 0.0663(11) Uani 1 1 d . .
H19 H 0.3478 0.1845 0.0873 0.080 Uiso 1 1 calc R U
C20 C 0.3562(4) 0.0120(4) 0.1068(3) 0.0794(13) Uani 1 1 d . .
H20 H 0.2992 -0.0081 0.0672 0.095 Uiso 1 1 calc R U
C21 C 0.4088(4) -0.0741(4) 0.1520(3) 0.0771(13) Uani 1 1 d . .
H21 H 0.3868 -0.1518 0.1444 0.092 Uiso 1 1 calc R U
C22 C 0.4956(4) -0.0426(4) 0.2092(3) 0.0807(14) Uani 1 1 d . .
H22 H 0.5343 -0.1000 0.2397 0.097 Uiso 1 1 calc R U
C23 C 0.5251(3) 0.0730(4) 0.2214(2) 0.0701(12) Uani 1 1 d . .
H23 H 0.5828 0.0926 0.2607 0.084 Uiso 1 1 calc R U
C24 C 0.8017(3) 0.3322(3) 0.3987(2) 0.0553(9) Uani 1 1 d . .
C25 C 0.8957(3) 0.3770(4) 0.4350(3) 0.0735(12) Uani 1 1 d . .
H25A H 0.9518 0.3281 0.4597 0.088 Uiso 1 1 calc R U
H25B H 0.9061 0.4576 0.4359 0.088 Uiso 1 1 calc R U
C26 C 0.7858(4) 0.2038(4) 0.3975(2) 0.0720(12) Uani 1 1 d . .
C27 C 0.8274(14) 0.0284(6) 0.4608(5) 0.308(11) Uani 1 1 d . .
H27A H 0.8473 -0.0062 0.4221 0.369 Uiso 1 1 calc R U
H27B H 0.7548 0.0031 0.4580 0.369 Uiso 1 1 calc R U
C28 C 0.908(2) -0.0078(9) 0.5316(6) 0.45(2) Uani 1 1 d . .
H28A H 0.9077 -0.0914 0.5361 0.680 Uiso 1 1 calc R U
H28B H 0.9793 0.0181 0.5336 0.680 Uiso 1 1 calc R U
H28C H 0.8873 0.0273 0.5693 0.680 Uiso 1 1 calc R U

loop_
_atom_site_aniso_label
_atom_site_aniso_U_11
_atom_site_aniso_U_22
_atom_site_aniso_U_33
_atom_site_aniso_U_23
_atom_site_aniso_U_13
_atom_site_aniso_U_12
S1 0.0639(6) 0.0440(6) 0.0595(6) -0.0044(4) 0.0249(5) -0.0075(4)
O1 0.0644(16) 0.0675(17) 0.0657(17) -0.0139(12) 0.0331(14) -0.0081(12)
O2 0.0680(16) 0.0463(14) 0.0449(13) -0.0014(10) 0.0178(11) -0.0039(11)
O3 0.0650(18) 0.0748(18) 0.0762(19) 0.0068(14) 0.0136(14) -0.0193(14)
O4 0.110(2) 0.0634(17) 0.084(2) -0.0094(15) 0.0546(19) 0.0006(16)
O5 0.116(3) 0.0535(17) 0.095(3) -0.0150(16) -0.023(2) 0.0059(17)
O6 0.346(9) 0.058(2) 0.082(3) 0.0130(19) -0.037(4) -0.044(3)
N1 0.0462(15) 0.0497(16) 0.0509(16) -0.0044(12) 0.0116(13) -0.0025(12)
N2 0.0586(18) 0.0426(15) 0.070(2) 0.0056(14) 0.0199(15) -0.0032(13)
C1 0.0469(17) 0.0497(18) 0.0455(18) -0.0053(14) 0.0174(14) -0.0031(14)
C2 0.055(2) 0.0491(19) 0.054(2) 0.0024(15) 0.0197(16) -0.0011(15)
C3 0.053(2) 0.050(2) 0.084(3) 0.0047(19) 0.006(2) 0.0051(16)
C4 0.055(3) 0.096(3) 0.114(4) 0.001(3) 0.038(3) 0.008(2)
C5 0.063(3) 0.098(4) 0.237(10) -0.003(5) 0.061(5) 0.005(3)
C6 0.059(4) 0.084(4) 0.256(12) -0.015(6) 0.000(6) 0.015(3)
C7 0.083(4) 0.086(4) 0.161(7) -0.021(4) -0.036(4) 0.011(3)
C8 0.082(3) 0.069(3) 0.102(4) -0.009(3) -0.013(3) 0.013(2)
C9 0.0467(18) 0.0455(17) 0.0529(19) -0.0058(14) 0.0190(15) -0.0019(14)
C10 0.0528(19) 0.0456(18) 0.055(2) -0.0049(15) 0.0178(16) -0.0056(14)
C11 0.072(3) 0.069(2) 0.058(2) -0.0088(18) 0.0281(19) -0.0136(19)
C12 0.086(3) 0.088(3) 0.085(3) -0.011(2) 0.057(3) -0.018(3)
C13 0.068(3) 0.080(3) 0.103(4) -0.012(2) 0.048(3) -0.020(2)
C14 0.052(2) 0.063(2) 0.080(3) -0.0097(19) 0.025(2) -0.0112(17)
C15 0.0490(18) 0.0424(17) 0.057(2) -0.0043(15) 0.0178(16) -0.0024(14)
C16 0.0468(18) 0.0450(18) 0.057(2) -0.0033(14) 0.0232(16) -0.0003(14)
C17 0.057(2) 0.060(2) 0.053(2) -0.0021(16) 0.0078(17) -0.0005(16)
C18 0.0474(19) 0.058(2) 0.0468(19) -0.0078(15) 0.0135(15) -0.0010(15)
C19 0.066(2) 0.064(2) 0.059(2) -0.0079(18) 0.0049(19) -0.0001(18)
C20 0.065(3) 0.080(3) 0.079(3) -0.022(2) 0.001(2) -0.009(2)
C21 0.063(3) 0.059(2) 0.104(4) -0.019(2) 0.018(2) -0.0064(19)
C22 0.077(3) 0.058(2) 0.091(3) 0.000(2) 0.002(2) 0.008(2)
C23 0.065(2) 0.063(2) 0.067(3) -0.0076(19) -0.004(2) 0.0000(19)
C24 0.055(2) 0.049(2) 0.062(2) -0.0035(16) 0.0177(17) 0.0030(15)
C25 0.056(2) 0.061(2) 0.091(3) 0.002(2) 0.004(2) 0.0048(18)
C26 0.084(3) 0.052(2) 0.068(3) -0.0061(19) 0.005(2) 0.0032(19)
C27 0.60(3) 0.061(4) 0.118(6) 0.021(4) -0.097(10) -0.069(8)
C28 0.91(6) 0.081(6) 0.158(11) 0.005(7) -0.156(18) -0.024(14)

loop_
_atom_type_symbol
_atom_type_description
_atom_type_scat_dispersion_real
_atom_type_scat_dispersion_imag
_atom_type_scat_source
C C 0.0033 0.0016 'International Tables Vol C Tables 4.2.6.8 and 6.1.1.4'
H H 0.0000 0.0000 'International Tables Vol C Tables 4.2.6.8 and 6.1.1.4'
N N 0.0061 0.0033 'International Tables Vol C Tables 4.2.6.8 and 6.1.1.4'
O O 0.0106 0.0060 'International Tables Vol C Tables 4.2.6.8 and 6.1.1.4'
S S 0.1246 0.1234 'International Tables Vol C Tables 4.2.6.8 and 6.1.1.4'

loop_
_geom_angle_atom_site_label_1
_geom_angle_atom_site_label_2
_geom_angle_atom_site_label_3
_geom_angle
O4 S1 O3 117.0(2)
O4 S1 O2 105.83(16)
O3 S1 O2 111.08(17)
O4 S1 N2 114.00(19)
O3 S1 N2 110.73(17)
O2 S1 N2 96.04(14)
C1 O2 S1 109.20(19)
C26 O6 C27 116.4(4)
C16 N1 C15 111.0(3)
C16 N1 C17 123.7(3)
C15 N1 C17 125.1(3)
C2 N2 S1 112.5(2)
C2 N2 H2 123.8
S1 N2 H2 123.8
O2 C1 C9 106.8(3)
O2 C1 C2 104.2(3)
C9 C1 C2 123.7(3)
O2 C1 H1 107.1
C9 C1 H1 107.1
C2 C1 H1 107.1
N2 C2 C3 110.2(3)
N2 C2 C1 102.3(3)
C3 C2 C1 118.7(3)
N2 C2 H2A 108.4
C3 C2 H2A 108.4
C1 C2 H2A 108.4
C8 C3 C4 119.1(5)
C8 C3 C2 119.3(4)
C4 C3 C2 121.5(4)
C5 C4 C3 120.9(6)
C5 C4 H4 119.5
C3 C4 H4 119.5
C6 C5 C4 120.0(8)
C6 C5 H5 120.0
C4 C5 H5 120.0
C5 C6 C7 121.5(7)
C5 C6 H6 119.3
C7 C6 H6 119.3
C6 C7 C8 119.2(7)
C6 C7 H7 120.4
C8 C7 H7 120.4
C3 C8 C7 119.2(7)
C3 C8 H8 120.4
C7 C8 H8 120.4
C10 C9 C24 111.4(3)
C10 C9 C1 115.8(3)
C24 C9 C1 109.8(3)
C10 C9 C16 101.1(3)
C24 C9 C16 111.9(3)
C1 C9 C16 106.4(3)
C11 C10 C15 119.3(3)
C11 C10 C9 131.0(3)
C15 C10 C9 109.6(3)
C10 C11 C12 119.2(4)
C10 C11 H11 120.4
C12 C11 H11 120.4
C13 C12 C11 119.8(4)
C13 C12 H12 120.1
C11 C12 H12 120.1
C12 C13 C14 122.1(4)
C12 C13 H13 119.0
C14 C13 H13 119.0
C15 C14 C13 117.4(4)
C15 C14 H14 121.3
C13 C14 H14 121.3
C14 C15 C10 122.2(4)
C14 C15 N1 128.3(3)
C10 C15 N1 109.5(3)
O1 C16 N1 126.6(3)
O1 C16 C9 124.6(3)
N1 C16 C9 108.7(3)
N1 C17 C18 115.0(3)
N1 C17 H17A 108.5
C18 C17 H17A 108.5
N1 C17 H17B 108.5
C18 C17 H17B 108.5
H17A C17 H17B 107.5
C23 C18 C19 117.8(4)
C23 C18 C17 123.7(3)
C19 C18 C17 118.5(3)
C20 C19 C18 120.5(4)
C20 C19 H19 119.8
C18 C19 H19 119.8
C21 C20 C19 121.5(4)
C21 C20 H20 119.3
C19 C20 H20 119.3
C20 C21 C22 118.2(4)
C20 C21 H21 120.9
C22 C21 H21 120.9
C23 C22 C21 120.6(4)
C23 C22 H22 119.7
C21 C22 H22 119.7
C18 C23 C22 121.4(4)
C18 C23 H23 119.3
C22 C23 H23 119.3
C25 C24 C26 119.7(4)
C25 C24 C9 126.0(3)
C26 C24 C9 114.3(3)
C24 C25 H25A 120.0
C24 C25 H25B 120.0
H25A C25 H25B 120.0
O5 C26 O6 122.2(4)
O5 C26 C24 125.4(4)
O6 C26 C24 112.3(4)
O6 C27 C28 106.2(7)
O6 C27 H27A 110.5
C28 C27 H27A 110.5
O6 C27 H27B 110.5
C28 C27 H27B 110.5
H27A C27 H27B 108.7
C27 C28 H28A 109.5
C27 C28 H28B 109.5
H28A C28 H28B 109.5
C27 C28 H28C 109.5
H28A C28 H28C 109.5
H28B C28 H28C 109.5

loop_
_geom_bond_atom_site_label_1
_geom_bond_atom_site_label_2
_geom_bond_distance
S1 O4 1.415(3)
S1 O3 1.425(3)
S1 O2 1.577(2)
S1 N2 1.621(3)
O1 C16 1.220(4)
O2 C1 1.457(4)
O5 C26 1.172(5)
O6 C26 1.293(6)
O6 C27 1.461(7)
N1 C16 1.358(4)
N1 C15 1.418(5)
N1 C17 1.456(5)
N2 C2 1.483(5)
N2 H2 0.8600
C1 C9 1.538(5)
C1 C2 1.542(5)
C1 H1 0.9800
C2 C3 1.530(5)
C2 H2A 0.9800
C3 C8 1.370(7)
C3 C4 1.386(7)
C4 C5 1.374(7)
C4 H4 0.9300
C5 C6 1.343(12)
C5 H5 0.9300
C6 C7 1.361(12)
C6 H6 0.9300
C7 C8 1.425(10)
C7 H7 0.9300
C8 H8 0.9300
C9 C10 1.511(5)
C9 C24 1.537(5)
C9 C16 1.556(5)
C10 C11 1.386(5)
C10 C15 1.388(5)
C11 C12 1.390(6)
C11 H11 0.9300
C12 C13 1.375(7)
C12 H12 0.9300
C13 C14 1.382(6)
C13 H13 0.9300
C14 C15 1.373(5)
C14 H14 0.9300
C17 C18 1.518(5)
C17 H17A 0.9700
C17 H17B 0.9700
C18 C23 1.373(5)
C18 C19 1.392(5)
C19 C20 1.375(6)
C19 H19 0.9300
C20 C21 1.367(7)
C20 H20 0.9300
C21 C22 1.384(6)
C21 H21 0.9300
C22 C23 1.376(6)
C22 H22 0.9300
C23 H23 0.9300
C24 C25 1.317(5)
C24 C26 1.481(5)
C25 H25A 0.9300
C25 H25B 0.9300
C27 C28 1.534(16)
C27 H27A 0.9700
C27 H27B 0.9700
C28 H28A 0.9600
C28 H28B 0.9600
C28 H28C 0.9600

loop_
_geom_torsion_atom_site_label_1
_geom_torsion_atom_site_label_2
_geom_torsion_atom_site_label_3
_geom_torsion_atom_site_label_4
_geom_torsion
O4 S1 O2 C1 145.5(2)
O3 S1 O2 C1 -86.6(2)
N2 S1 O2 C1 28.4(2)
O4 S1 N2 C2 -115.5(3)
O3 S1 N2 C2 110.1(3)
O2 S1 N2 C2 -5.1(3)
S1 O2 C1 C9 -174.1(2)
S1 O2 C1 C2 -41.7(3)
S1 N2 C2 C3 109.4(3)
S1 N2 C2 C1 -17.7(3)
O2 C1 C2 N2 35.3(3)
C9 C1 C2 N2 157.1(3)
O2 C1 C2 C3 -86.2(4)
C9 C1 C2 C3 35.7(5)
N2 C2 C3 C8 128.3(4)
C1 C2 C3 C8 -114.4(4)
N2 C2 C3 C4 -50.5(5)
C1 C2 C3 C4 66.9(5)
C8 C3 C4 C5 0.9(7)
C2 C3 C4 C5 179.7(5)
C3 C4 C5 C6 1.3(9)
C4 C5 C6 C7 -2.9(11)
C5 C6 C7 C8 2.2(11)
C4 C3 C8 C7 -1.5(7)
C2 C3 C8 C7 179.7(4)
C6 C7 C8 C3 0.0(9)
O2 C1 C9 C10 57.8(4)
C2 C1 C9 C10 -62.8(4)
O2 C1 C9 C24 -69.4(3)
C2 C1 C9 C24 170.0(3)
O2 C1 C9 C16 169.3(3)
C2 C1 C9 C16 48.7(4)
C24 C9 C10 C11 57.8(5)
C1 C9 C10 C11 -68.6(5)
C16 C9 C10 C11 176.9(4)
C24 C9 C10 C15 -119.0(3)
C1 C9 C10 C15 114.6(3)
C16 C9 C10 C15 0.1(4)
C15 C10 C11 C12 -2.4(6)
C9 C10 C11 C12 -178.9(4)
C10 C11 C12 C13 0.1(7)
C11 C12 C13 C14 1.3(8)
C12 C13 C14 C15 -0.4(7)
C13 C14 C15 C10 -1.9(6)
C13 C14 C15 N1 179.4(4)
C11 C10 C15 C14 3.4(6)
C9 C10 C15 C14 -179.4(3)
C11 C10 C15 N1 -177.8(3)
C9 C10 C15 N1 -0.5(4)
C16 N1 C15 C14 179.6(4)
C17 N1 C15 C14 4.9(6)
C16 N1 C15 C10 0.8(4)
C17 N1 C15 C10 -173.9(3)
C15 N1 C16 O1 -176.8(3)
C17 N1 C16 O1 -2.0(5)
C15 N1 C16 C9 -0.8(4)
C17 N1 C16 C9 174.0(3)
C10 C9 C16 O1 176.6(3)
C24 C9 C16 O1 -64.7(4)
C1 C9 C16 O1 55.3(4)
C10 C9 C16 N1 0.4(3)
C24 C9 C16 N1 119.2(3)
C1 C9 C16 N1 -120.9(3)
C16 N1 C17 C18 116.8(4)
C15 N1 C17 C18 -69.1(4)
N1 C17 C18 C23 -21.7(6)
N1 C17 C18 C19 160.1(4)
C23 C18 C19 C20 0.4(6)
C17 C18 C19 C20 178.7(4)
C18 C19 C20 C21 0.8(7)
C19 C20 C21 C22 -2.2(8)
C20 C21 C22 C23 2.4(8)
C19 C18 C23 C22 -0.2(7)
C17 C18 C23 C22 -178.4(4)
C21 C22 C23 C18 -1.2(8)
C10 C9 C24 C25 -127.2(4)
C1 C9 C24 C25 2.4(5)
C16 C9 C24 C25 120.4(4)
C10 C9 C24 C26 54.0(4)
C1 C9 C24 C26 -176.4(3)
C16 C9 C24 C26 -58.5(4)
C27 O6 C26 O5 0.4(13)
C27 O6 C26 C24 -176.1(9)
C25 C24 C26 O5 -137.7(6)
C9 C24 C26 O5 41.2(7)
C25 C24 C26 O6 38.7(7)
C9 C24 C26 O6 -142.3(6)
C26 O6 C27 C28 167.7(13)

loop_
_platon_squeeze_void_nr
_platon_squeeze_void_average_x
_platon_squeeze_void_average_y
_platon_squeeze_void_average_z
_platon_squeeze_void_volume
_platon_squeeze_void_count_electrons
_platon_squeeze_void_content
1 0.500 0.000 0.500 245 21 ' '
2 0.000 0.500 0.000 245 21 ' '
